data_4122820
loop_
_publ_author_name
'Rodriguez, Rodrigo A.'
'Barrios Steed, Danielle'
'Kawamata, Yu'
'Su, Shun'
'Smith, Peter A.'
'Steed, Tyler C.'
'Romesberg, Floyd E.'
'Baran, Phil S.'

_publ_section_title
;
 Axinellamines as broad-spectrum antibacterial agents: scalable synthesis
 and biology.
;
_journal_issue 43
_journal_name_full 'Journal of the American Chemical Society'
_journal_page_first 15403
_journal_page_last 15413
_journal_paper_doi 10.1021/ja508632y
_journal_volume 136
_journal_year 2014
_chemical_formula_sum 'C17 H27 Br N2 O5'
_chemical_formula_weight 419.32
_chemical_name_systematic
; 
 ? 
;
_space_group_IT_number 14
_symmetry_cell_setting monoclinic
_symmetry_space_group_name_Hall '-P 2yn'
_symmetry_space_group_name_H-M 'P 1 21/n 1'
_atom_sites_solution_hydrogens geom
_atom_sites_solution_primary direct
_atom_sites_solution_secondary difmap
_audit_creation_method SHELXL-97
_cell_angle_alpha 90.00
_cell_angle_beta 94.659(2)
_cell_angle_gamma 90.00
_cell_formula_units_Z 4
_cell_length_a 10.0808(12)
_cell_length_b 10.9400(13)
_cell_length_c 17.225(2)
_cell_measurement_reflns_used 9941
_cell_measurement_temperature 100(2)
_cell_measurement_theta_max 27.72
_cell_measurement_theta_min 2.21
_cell_volume 1893.4(4)
_computing_cell_refinement 'Bruker SAINT'
_computing_data_collection 'Bruker APEX2'
_computing_data_reduction 'Bruker SAINT'
_computing_molecular_graphics 'Bruker SHELXTL'
_computing_publication_material 'Bruker SHELXTL'
_computing_structure_refinement 'SHELXL-97 (Sheldrick, 2008)'
_computing_structure_solution 'SHELXS-97 (Sheldrick, 2008)'
_diffrn_ambient_temperature 100(2)
_diffrn_measured_fraction_theta_full 1.000
_diffrn_measured_fraction_theta_max 0.935
_diffrn_measurement_device_type 'Bruker APEX CCD'
_diffrn_measurement_method '\f and \w scans'
_diffrn_radiation_monochromator graphite
_diffrn_radiation_source 'fine-focus sealed tube'
_diffrn_radiation_type MoK\a
_diffrn_radiation_wavelength 0.71073
_diffrn_reflns_av_R_equivalents 0.0327
_diffrn_reflns_av_sigmaI/netI 0.0215
_diffrn_reflns_limit_h_max 13
_diffrn_reflns_limit_h_min -12
_diffrn_reflns_limit_k_max 13
_diffrn_reflns_limit_k_min -14
_diffrn_reflns_limit_l_max 21
_diffrn_reflns_limit_l_min -22
_diffrn_reflns_number 32055
_diffrn_reflns_theta_full 25.00
_diffrn_reflns_theta_max 28.28
_diffrn_reflns_theta_min 2.21
_exptl_absorpt_coefficient_mu 2.200
_exptl_absorpt_correction_T_max 0.7939
_exptl_absorpt_correction_T_min 0.4376
_exptl_absorpt_correction_type mult-scan
_exptl_absorpt_process_details SADABS
_exptl_crystal_colour colourless
_exptl_crystal_density_diffrn 1.471
_exptl_crystal_density_meas ?
_exptl_crystal_density_method 'not measured'
_exptl_crystal_description Rod
_exptl_crystal_F_000 872
_exptl_crystal_size_max 0.45
_exptl_crystal_size_mid 0.18
_exptl_crystal_size_min 0.11
_refine_diff_density_max 0.540
_refine_diff_density_min -0.319
_refine_diff_density_rms 0.055
_refine_ls_extinction_method none
_refine_ls_goodness_of_fit_ref 1.051
_refine_ls_hydrogen_treatment constr
_refine_ls_matrix_type full
_refine_ls_number_parameters 241
_refine_ls_number_reflns 4400
_refine_ls_number_restraints 0
_refine_ls_restrained_S_all 1.051
_refine_ls_R_factor_all 0.0338
_refine_ls_R_factor_gt 0.0266
_refine_ls_shift/su_max 0.002
_refine_ls_shift/su_mean 0.000
_refine_ls_structure_factor_coef Fsqd
_refine_ls_weighting_details 'calc w=1/[\s^2^(Fo^2^)+(0.0193P)^2^+1.6158P] where P=(Fo^2^+2Fc^2^)/3'
_refine_ls_weighting_scheme calc
_refine_ls_wR_factor_gt 0.0576
_refine_ls_wR_factor_ref 0.0602
_reflns_number_gt 3860
_reflns_number_total 4400
_reflns_threshold_expression >2\s(I)
_cod_data_source_file ja508632y_si_004.cif
_cod_data_source_block baran149
_cod_depositor_comments
;
The following automatic conversions were performed:

'_symmetry_cell_setting' value 'Monoclinic' changed to 'monoclinic'
according to
/home/saulius/struct/COD-crude-data--automatic-downloads/rss-feeds/ACS/lib/dictionaries/cif_core.dic
dictionary named 'cif_core.dic' version 2.4.2 from 2011-04-26.

Automatic conversion script
Id: cif_fix_values 2827 2014-09-09 07:05:25Z andrius 

 Adding full bibliography for 4122817--4122821.cif.

The following automatic conversions were performed:

'_exptl_crystal_density_meas' value 'not measured' was changed to '?'
- the value is perceived as not measured.

Automatic conversion script
Id: cif_fix_values 3008 2015-01-20 13:52:24Z robertas 
;
_cod_original_cell_volume 1893.3(4)
_cod_original_sg_symbol_H-M P2(1)/n
_cod_database_code 4122820

loop_
_symmetry_equiv_pos_as_xyz
'x, y, z'
'-x+1/2, y+1/2, -z+1/2'
'-x, -y, -z'
'x-1/2, -y-1/2, z-1/2'

loop_
_atom_site_label
_atom_site_type_symbol
_atom_site_fract_x
_atom_site_fract_y
_atom_site_fract_z
_atom_site_U_iso_or_equiv
_atom_site_adp_type
_atom_site_occupancy
_atom_site_symmetry_multiplicity
_atom_site_calc_flag
_atom_site_refinement_flags
_atom_site_disorder_assembly
_atom_site_disorder_group
Br1 Br 0.421403(18) 0.875470(16) 0.325623(10) 0.02117(6) Uani 0.95 1 d P A 1
O1 O 0.47813(12) 0.46551(11) 0.18099(6) 0.0203(3) Uani 1 1 d . A 1
O2 O 0.17296(12) 0.71838(12) 0.17569(7) 0.0245(3) Uani 1 1 d . A 1
O3 O 0.33517(11) 0.63682(11) 0.10834(6) 0.0175(2) Uani 1 1 d . A 1
O4 O 0.60063(13) 0.40071(11) 0.41559(7) 0.0229(3) Uani 1 1 d . A 1
O5 O 0.62036(11) 0.34080(11) 0.29050(7) 0.0185(2) Uani 1 1 d . A 1
N1 N 0.34128(13) 0.60698(12) 0.23777(7) 0.0148(3) Uani 1 1 d . A 1
N2 N 0.47881(13) 0.49178(12) 0.31543(8) 0.0151(3) Uani 1 1 d . A 1
C1 C 0.43877(16) 0.51468(14) 0.23689(9) 0.0148(3) Uani 1 1 d . A 1
C2 C 0.30326(17) 0.63213(16) 0.31712(9) 0.0176(3) Uani 1 1 d . A 1
C3 C 0.42145(16) 0.57841(15) 0.36775(9) 0.0163(3) Uani 1 1 d . A 1
H3B H 0.4864 0.6428 0.3849 0.020 Uiso 1 1 calc R A 1
H3A H 0.3913 0.5365 0.4141 0.020 Uiso 1 1 calc R A 1
C4 C 0.27326(17) 0.76430(16) 0.33588(10) 0.0196(3) Uani 1 1 d . A 1
H4 H 0.1971 0.7919 0.2993 0.024 Uiso 1 1 calc R A 1
C5 C 0.22523(18) 0.75775(16) 0.41743(10) 0.0218(4) Uani 1 1 d . A 1
H5B H 0.1700 0.8296 0.4283 0.026 Uiso 1 1 calc R A 1
H5A H 0.3010 0.7525 0.4576 0.026 Uiso 1 1 calc R A 1
C6 C 0.1415(2) 0.63837(18) 0.41411(11) 0.0278(4) Uani 1 1 d . A 1
H6B H 0.1674 0.5859 0.4597 0.033 Uiso 1 1 calc R A 1
H6A H 0.0455 0.6575 0.4139 0.033 Uiso 1 1 calc R A 1
C7 C 0.17133(18) 0.57296(17) 0.33744(10) 0.0226(4) Uani 1 1 d . A 1
H7A H 0.1819 0.4838 0.3456 0.027 Uiso 1 1 calc R A 1
H7B H 0.0995 0.5877 0.2958 0.027 Uiso 1 1 calc R A 1
C8 C 0.27310(17) 0.65953(15) 0.17163(9) 0.0171(3) Uani 1 1 d . A 1
C9 C 0.27595(17) 0.67399(16) 0.02995(9) 0.0186(3) Uani 1 1 d . A 1
C10 C 0.37498(18) 0.62115(17) -0.02252(10) 0.0238(4) Uani 1 1 d . A 1
H10C H 0.4636 0.6548 -0.0078 0.036 Uiso 1 1 calc R A 1
H10B H 0.3480 0.6424 -0.0768 0.036 Uiso 1 1 calc R A 1
H10A H 0.3774 0.5320 -0.0169 0.036 Uiso 1 1 calc R A 1
C11 C 0.14056(19) 0.6151(2) 0.01381(11) 0.0322(5) Uani 1 1 d . A 1
H11A H 0.1471 0.5275 0.0255 0.048 Uiso 1 1 calc R A 1
H11B H 0.1098 0.6265 -0.0412 0.048 Uiso 1 1 calc R A 1
H11C H 0.0772 0.6532 0.0466 0.048 Uiso 1 1 calc R A 1
C12 C 0.2715(2) 0.81166(18) 0.02437(11) 0.0344(5) Uani 1 1 d . A 1
H12B H 0.2069 0.8434 0.0588 0.052 Uiso 1 1 calc R A 1
H12A H 0.2448 0.8358 -0.0294 0.052 Uiso 1 1 calc R A 1
H12C H 0.3597 0.8451 0.0401 0.052 Uiso 1 1 calc R A 1
C13 C 0.57221(16) 0.40648(15) 0.34631(9) 0.0162(3) Uani 1 1 d . A 1
C14 C 0.72128(17) 0.24454(16) 0.30917(10) 0.0201(3) Uani 1 1 d . A 1
C15 C 0.74390(19) 0.19654(18) 0.22827(10) 0.0273(4) Uani 1 1 d . A 1
H15A H 0.6592 0.1683 0.2025 0.041 Uiso 1 1 calc R A 1
H15C H 0.8071 0.1284 0.2328 0.041 Uiso 1 1 calc R A 1
H15B H 0.7800 0.2621 0.1974 0.041 Uiso 1 1 calc R A 1
C16 C 0.6642(2) 0.14531(17) 0.35815(11) 0.0278(4) Uani 1 1 d . A 1
H16C H 0.6529 0.1772 0.4104 0.042 Uiso 1 1 calc R A 1
H16B H 0.7252 0.0754 0.3621 0.042 Uiso 1 1 calc R A 1
H16A H 0.5778 0.1192 0.3336 0.042 Uiso 1 1 calc R A 1
C17 C 0.84743(18) 0.3008(2) 0.34827(11) 0.0302(4) Uani 1 1 d . A 1
H17A H 0.8767 0.3680 0.3162 0.045 Uiso 1 1 calc R A 1
H17B H 0.9174 0.2385 0.3542 0.045 Uiso 1 1 calc R A 1
H17C H 0.8295 0.3321 0.3997 0.045 Uiso 1 1 calc R A 1
Br1B Br 0.0806(5) 0.5569(5) 0.3540(4) 0.0594(15) Uani 0.05 1 d P B 2

loop_
_atom_site_aniso_label
_atom_site_aniso_U_11
_atom_site_aniso_U_22
_atom_site_aniso_U_33
_atom_site_aniso_U_23
_atom_site_aniso_U_13
_atom_site_aniso_U_12
Br1 0.02708(10) 0.01570(9) 0.02035(9) 0.00124(7) -0.00041(7) -0.00192(7)
O1 0.0250(6) 0.0213(6) 0.0147(6) -0.0013(5) 0.0031(5) 0.0069(5)
O2 0.0236(7) 0.0324(7) 0.0173(6) -0.0018(5) -0.0001(5) 0.0121(5)
O3 0.0171(6) 0.0234(6) 0.0117(5) 0.0014(5) 0.0008(4) 0.0039(5)
O4 0.0272(7) 0.0253(7) 0.0157(6) 0.0007(5) -0.0005(5) 0.0089(5)
O5 0.0197(6) 0.0193(6) 0.0164(6) 0.0011(4) 0.0014(5) 0.0073(5)
N1 0.0156(6) 0.0172(7) 0.0117(6) -0.0016(5) 0.0009(5) 0.0027(5)
N2 0.0167(7) 0.0149(7) 0.0137(6) -0.0005(5) 0.0016(5) 0.0025(5)
C1 0.0157(8) 0.0130(7) 0.0156(8) 0.0012(6) 0.0009(6) -0.0019(6)
C2 0.0201(8) 0.0208(8) 0.0120(7) -0.0013(6) 0.0012(6) 0.0039(7)
C3 0.0203(8) 0.0153(8) 0.0131(8) -0.0012(6) 0.0008(6) 0.0032(6)
C4 0.0216(9) 0.0184(8) 0.0187(8) -0.0016(6) 0.0008(6) 0.0017(7)
C5 0.0252(9) 0.0229(9) 0.0175(8) -0.0038(7) 0.0035(7) 0.0044(7)
C6 0.0300(10) 0.0301(10) 0.0244(9) -0.0050(8) 0.0096(8) -0.0001(8)
C7 0.0230(10) 0.0241(9) 0.0210(9) -0.0028(7) 0.0042(7) -0.0005(7)
C8 0.0190(8) 0.0180(8) 0.0143(8) -0.0016(6) 0.0003(6) 0.0004(6)
C9 0.0227(9) 0.0206(8) 0.0121(8) 0.0004(6) -0.0013(6) 0.0049(7)
C10 0.0285(9) 0.0275(9) 0.0159(8) 0.0022(7) 0.0047(7) 0.0056(8)
C11 0.0231(9) 0.0524(13) 0.0205(9) -0.0037(9) -0.0019(7) -0.0030(9)
C12 0.0586(14) 0.0215(10) 0.0230(10) 0.0030(8) 0.0027(9) 0.0106(9)
C13 0.0142(8) 0.0158(8) 0.0189(8) 0.0010(6) 0.0029(6) 0.0011(6)
C14 0.0179(8) 0.0222(9) 0.0204(8) 0.0013(7) 0.0023(6) 0.0090(7)
C15 0.0267(10) 0.0327(10) 0.0226(9) -0.0031(8) 0.0023(7) 0.0121(8)
C16 0.0343(10) 0.0221(9) 0.0272(10) 0.0046(7) 0.0042(8) 0.0072(8)
C17 0.0182(9) 0.0429(12) 0.0294(10) -0.0047(9) 0.0006(7) 0.0040(8)
Br1B 0.030(3) 0.053(3) 0.098(4) 0.032(3) 0.018(3) 0.000(2)

loop_
_atom_type_symbol
_atom_type_description
_atom_type_scat_dispersion_real
_atom_type_scat_dispersion_imag
_atom_type_scat_source
C C 0.0033 0.0016 'International Tables Vol C Tables 4.2.6.8 and 6.1.1.4'
H H 0.0000 0.0000 'International Tables Vol C Tables 4.2.6.8 and 6.1.1.4'
N N 0.0061 0.0033 'International Tables Vol C Tables 4.2.6.8 and 6.1.1.4'
O O 0.0106 0.0060 'International Tables Vol C Tables 4.2.6.8 and 6.1.1.4'
Br Br -0.2901 2.4595 'International Tables Vol C Tables 4.2.6.8 and 6.1.1.4'

loop_
_geom_angle_atom_site_label_1
_geom_angle_atom_site_label_2
_geom_angle_atom_site_label_3
_geom_angle
C8 O3 C9 120.96(13)
C13 O5 C14 120.94(12)
C8 N1 C1 125.44(13)
C8 N1 C2 121.89(13)
C1 N1 C2 112.17(13)
C13 N2 C1 128.15(13)
C13 N2 C3 119.10(13)
C1 N2 C3 112.47(13)
O1 C1 N2 127.35(15)
O1 C1 N1 127.35(15)
N2 C1 N1 105.30(13)
N1 C2 C4 116.51(14)
N1 C2 C3 101.94(12)
C4 C2 C3 113.74(14)
N1 C2 C7 115.16(14)
C4 C2 C7 99.26(13)
C3 C2 C7 110.71(14)
N2 C3 C2 103.06(12)
N2 C3 H3B 111.2
C2 C3 H3B 111.2
N2 C3 H3A 111.2
C2 C3 H3A 111.2
H3B C3 H3A 109.1
C2 C4 C5 103.61(14)
C2 C4 Br1 114.12(12)
C5 C4 Br1 114.64(12)
C2 C4 H4 108.1
C5 C4 H4 108.1
Br1 C4 H4 108.1
C4 C5 C6 102.58(14)
C4 C5 H5B 111.3
C6 C5 H5B 111.3
C4 C5 H5A 111.3
C6 C5 H5A 111.3
H5B C5 H5A 109.2
C7 C6 C5 106.07(14)
C7 C6 H6B 110.5
C5 C6 H6B 110.5
C7 C6 H6A 110.5
C5 C6 H6A 110.5
H6B C6 H6A 108.7
C2 C7 C6 103.26(14)
C2 C7 H7A 111.1
C6 C7 H7A 111.1
C2 C7 H7B 111.1
C6 C7 H7B 111.1
H7A C7 H7B 109.1
O2 C8 O3 127.06(15)
O2 C8 N1 121.94(14)
O3 C8 N1 110.99(14)
O3 C9 C12 109.77(14)
O3 C9 C11 109.85(14)
C12 C9 C11 113.00(17)
O3 C9 C10 101.64(13)
C12 C9 C10 111.14(16)
C11 C9 C10 110.85(15)
O4 C13 O5 128.21(15)
O4 C13 N2 120.63(14)
O5 C13 N2 111.16(13)
O5 C14 C16 110.18(14)
O5 C14 C17 110.09(15)
C16 C14 C17 112.62(16)
O5 C14 C15 101.40(13)
C16 C14 C15 110.72(16)
C17 C14 C15 111.27(15)

loop_
_geom_bond_atom_site_label_1
_geom_bond_atom_site_label_2
_geom_bond_distance
Br1 C4 1.9451(18)
O1 C1 1.1983(19)
O2 C8 1.204(2)
O3 C8 1.3238(19)
O3 C9 1.4879(19)
O4 C13 1.206(2)
O5 C13 1.3235(19)
O5 C14 1.4813(19)
N1 C8 1.405(2)
N1 C1 1.410(2)
N1 C2 1.4751(19)
N2 C13 1.400(2)
N2 C1 1.403(2)
N2 C3 1.459(2)
C2 C4 1.517(2)
C2 C3 1.535(2)
C2 C7 1.545(2)
C3 H3B 0.9900
C3 H3A 0.9900
C4 C5 1.524(2)
C4 H4 1.0000
C5 C6 1.553(3)
C5 H5B 0.9900
C5 H5A 0.9900
C6 C7 1.553(2)
C6 H6B 0.9900
C6 H6A 0.9900
C7 H7A 0.9900
C7 H7B 0.9900
C9 C12 1.510(3)
C9 C11 1.514(3)
C9 C10 1.515(2)
C10 H10C 0.9800
C10 H10B 0.9800
C10 H10A 0.9800
C11 H11A 0.9800
C11 H11B 0.9800
C11 H11C 0.9800
C12 H12B 0.9800
C12 H12A 0.9800
C12 H12C 0.9800
C14 C16 1.517(2)
C14 C17 1.520(3)
C14 C15 1.524(2)
C15 H15A 0.9800
C15 H15C 0.9800
C15 H15B 0.9800
C16 H16C 0.9800
C16 H16B 0.9800
C16 H16A 0.9800
C17 H17A 0.9800
C17 H17B 0.9800
C17 H17C 0.9800
